data_2211166
loop_
_publ_author_name
'Hussain, Mukhtiar'
'Ali, Saqib'
'Altaf, Muhammad'
'Stoeckli-Evans, Helen'

_publ_section_title
;
 6-Nitro-1,3-benzodioxole-4-carbaldehyde
;
_journal_coeditor_code OM2063
_journal_issue 11
_journal_name_full 'Acta Crystallographica Section E'
_journal_page_first o5323
_journal_page_last o5325
_journal_paper_doi 10.1107/S1600536806043972
_journal_volume 62
_journal_year 2006
_chemical_formula_iupac 'C8 H5 N O5'
_chemical_formula_moiety 'C8 H5 N O5'
_chemical_formula_sum 'C8 H5 N O5'
_chemical_formula_weight 195.13
_chemical_name_systematic
;
6-Nitro-1,3-benzodioxole-4-carbaldehyde
;
_space_group_IT_number 14
_symmetry_cell_setting monoclinic
_symmetry_space_group_name_Hall '-P 2ybc'
_symmetry_space_group_name_H-M 'P 1 21/c 1'
_atom_sites_solution_hydrogens geom
_atom_sites_solution_primary direct
_atom_sites_solution_secondary difmap
_audit_creation_method SHELXL-97
_cell_angle_alpha 90.00
_cell_angle_beta 98.975(11)
_cell_angle_gamma 90.00
_cell_formula_units_Z 4
_cell_length_a 7.4620(10)
_cell_length_b 14.166(2)
_cell_length_c 7.3202(10)
_cell_measurement_reflns_used 5272
_cell_measurement_temperature 173(2)
_cell_measurement_theta_max 29.57
_cell_measurement_theta_min 2.57
_cell_volume 764.32(18)
_computing_cell_refinement X-AREA
_computing_data_collection 'X-AREA (Stoe & Cie, 2006)'
_computing_data_reduction 'X-RED32 (Stoe & Cie, 2006)'
_computing_molecular_graphics 'PLATON  (Spek, 2003)'
_computing_publication_material SHELXL97
_computing_structure_refinement 'SHELXL97 (Sheldrick, 1997)'
_computing_structure_solution 'SHELXS97 (Sheldrick, 1997)'
_diffrn_ambient_temperature 173(2)
_diffrn_detector_area_resol_mean 6.67
_diffrn_measured_fraction_theta_full 0.989
_diffrn_measured_fraction_theta_max 0.972
_diffrn_measurement_device_type 'Stoe IPDS-2'
_diffrn_measurement_method '\f and \w'
_diffrn_radiation_monochromator graphite
_diffrn_radiation_source 'fine-focus sealed tube'
_diffrn_radiation_type MoK\a
_diffrn_radiation_wavelength 0.71073
_diffrn_reflns_av_R_equivalents 0.1099
_diffrn_reflns_av_sigmaI/netI 0.0704
_diffrn_reflns_limit_h_max 9
_diffrn_reflns_limit_h_min -10
_diffrn_reflns_limit_k_max 19
_diffrn_reflns_limit_k_min -19
_diffrn_reflns_limit_l_max 9
_diffrn_reflns_limit_l_min -10
_diffrn_reflns_number 7266
_diffrn_reflns_theta_full 25.00
_diffrn_reflns_theta_max 29.25
_diffrn_reflns_theta_min 2.76
_diffrn_standards_decay_% 0
_diffrn_standards_number 0
_exptl_absorpt_coefficient_mu 0.145
_exptl_absorpt_correction_type none
_exptl_crystal_colour yellow
_exptl_crystal_density_diffrn 1.696
_exptl_crystal_density_method 'not measured'
_exptl_crystal_description plate
_exptl_crystal_F_000 400
_exptl_crystal_size_max 0.40
_exptl_crystal_size_mid 0.40
_exptl_crystal_size_min 0.15
_refine_diff_density_max 0.377
_refine_diff_density_min -0.246
_refine_ls_extinction_coef 0.034(5)
_refine_ls_extinction_expression Fc^*^=kFc[1+0.001xFc^2^\l^3^/sin(2\q)]^-1/4^
_refine_ls_extinction_method SHELXL97
_refine_ls_goodness_of_fit_ref 1.055
_refine_ls_hydrogen_treatment refall
_refine_ls_matrix_type full
_refine_ls_number_parameters 148
_refine_ls_number_reflns 2013
_refine_ls_number_restraints 0
_refine_ls_restrained_S_all 1.055
_refine_ls_R_factor_all 0.0574
_refine_ls_R_factor_gt 0.0408
_refine_ls_shift/su_max 0.001
_refine_ls_shift/su_mean 0.000
_refine_ls_structure_factor_coef Fsqd
_refine_ls_weighting_details 'calc w=1/[\s^2^(Fo^2^)+(0.0518P)^2^] where P=(Fo^2^+2Fc^2^)/3'
_refine_ls_weighting_scheme calc
_refine_ls_wR_factor_gt 0.1072
_refine_ls_wR_factor_ref 0.1183
_reflns_number_gt 1502
_reflns_number_total 2013
_reflns_threshold_expression I>2\s(I)
_cod_data_source_file om2063.cif
_cod_data_source_block I
_cod_original_cell_volume 764.3(2)
_cod_original_sg_symbol_H-M 'P 21/c'
_cod_database_code 2211166
_cod_database_fobs_code 2211166

loop_
_symmetry_equiv_pos_site_id
_symmetry_equiv_pos_as_xyz
1 x,y,z
2 -x,1/2+y,1/2-z
3 -x,-y,-z
4 x,1/2-y,1/2+z

loop_
_atom_site_aniso_label
_atom_site_aniso_U_11
_atom_site_aniso_U_22
_atom_site_aniso_U_33
_atom_site_aniso_U_12
_atom_site_aniso_U_13
_atom_site_aniso_U_23
O1 0.0411(7) 0.0197(5) 0.0607(8) -0.0024(4) 0.0048(6) 0.0064(5)
O2 0.0266(6) 0.0173(4) 0.0390(5) 0.0031(4) 0.0122(4) 0.0013(4)
O3 0.0245(6) 0.0199(5) 0.0368(5) 0.0024(4) 0.0114(4) 0.0030(4)
O4 0.0396(7) 0.0339(6) 0.0753(9) 0.0142(5) 0.0207(7) 0.0026(6)
O5 0.0324(7) 0.0393(6) 0.0538(7) -0.0015(5) 0.0205(6) -0.0010(5)
N1 0.0252(7) 0.0287(6) 0.0390(7) 0.0029(5) 0.0080(6) -0.0050(5)
C1 0.0227(7) 0.0184(6) 0.0274(6) -0.0007(5) 0.0019(5) -0.0002(4)
C2 0.0261(7) 0.0190(6) 0.0281(6) 0.0025(5) 0.0011(5) -0.0028(5)
C3 0.0200(7) 0.0244(6) 0.0272(6) 0.0018(5) 0.0047(5) -0.0021(5)
C4 0.0234(7) 0.0212(6) 0.0249(6) -0.0019(5) 0.0049(5) -0.0003(5)
C5 0.0236(7) 0.0159(6) 0.0254(6) 0.0007(5) 0.0039(5) -0.0003(4)
C6 0.0189(6) 0.0217(6) 0.0230(6) 0.0004(4) 0.0034(5) -0.0014(4)
C7 0.0276(8) 0.0203(6) 0.0394(8) 0.0038(5) 0.0125(6) 0.0044(5)
C8 0.0293(8) 0.0215(6) 0.0335(7) -0.0048(5) 0.0023(6) 0.0009(5)

loop_
_atom_site_type_symbol
_atom_site_label
_atom_site_fract_x
_atom_site_fract_y
_atom_site_fract_z
_atom_site_U_iso_or_equiv
_atom_site_thermal_displace_type
_atom_site_occupancy
O O1 0.74307(17) 1.05449(8) 0.12610(18) 0.0408(4) Uani 1.000
O O2 0.70215(14) 0.65053(7) 0.27721(14) 0.0269(3) Uani 1.000
O O3 0.87287(14) 0.76767(7) 0.16668(14) 0.0264(3) Uani 1.000
O O4 0.1829(2) 0.95479(9) 0.3843(2) 0.0484(4) Uani 1.000
O O5 0.16909(16) 0.81293(9) 0.48801(17) 0.0404(4) Uani 1.000
N N1 0.24299(18) 0.87460(9) 0.40923(18) 0.0307(4) Uani 1.000
C C1 0.67432(19) 0.90000(9) 0.21585(18) 0.0231(4) Uani 1.000
C C2 0.5105(2) 0.92180(9) 0.27806(19) 0.0247(4) Uani 1.000
C C3 0.41175(19) 0.85088(9) 0.34309(18) 0.0238(4) Uani 1.000
C C4 0.4629(2) 0.75554(9) 0.35097(18) 0.0231(4) Uani 1.000
C C5 0.62143(19) 0.73630(9) 0.29023(18) 0.0216(4) Uani 1.000
C C6 0.72612(18) 0.80620(9) 0.22424(17) 0.0212(3) Uani 1.000
C C7 0.8735(2) 0.66945(10) 0.2188(2) 0.0283(4) Uani 1.000
C C8 0.7846(2) 0.97229(10) 0.1421(2) 0.0284(4) Uani 1.000
H H2 0.466(3) 0.9874(14) 0.276(3) 0.036(5) Uiso 1.000
H H4 0.387(3) 0.7099(13) 0.396(3) 0.034(5) Uiso 1.000
H H7A 0.976(3) 0.6597(13) 0.325(3) 0.035(5) Uiso 1.000
H H7B 0.883(3) 0.6311(14) 0.106(3) 0.040(5) Uiso 1.000
H H8 0.892(3) 0.9531(15) 0.092(3) 0.042(5) Uiso 1.000

loop_
_atom_type_symbol
_atom_type_description
_atom_type_scat_dispersion_real
_atom_type_scat_dispersion_imag
_atom_type_scat_source
C C 0.0033 0.0016 'International Tables Vol C Tables 4.2.6.8 and 6.1.1.4'
H H 0.0000 0.0000 'International Tables Vol C Tables 4.2.6.8 and 6.1.1.4'
N N 0.0061 0.0033 'International Tables Vol C Tables 4.2.6.8 and 6.1.1.4'
O O 0.0106 0.0060 'International Tables Vol C Tables 4.2.6.8 and 6.1.1.4'

loop_
_geom_angle_atom_site_label_1
_geom_angle_atom_site_label_2
_geom_angle_atom_site_label_3
_geom_angle
_geom_angle_publ_flag
C5 O2 C7 106.12(11) no
C6 O3 C7 106.08(11) no
O4 N1 O5 123.42(14) no
O4 N1 C3 118.67(13) no
O5 N1 C3 117.91(12) no
C2 C1 C6 116.65(12) no
C2 C1 C8 122.15(12) no
C6 C1 C8 121.19(13) no
C1 C2 C3 119.52(12) no
N1 C3 C2 118.97(12) no
N1 C3 C4 116.89(12) no
C2 C3 C4 124.14(13) no
C3 C4 C5 115.23(12) no
O2 C5 C4 128.24(12) no
O2 C5 C6 109.31(12) no
C4 C5 C6 122.43(12) no
O3 C6 C1 127.60(12) no
O3 C6 C5 110.31(11) no
C1 C6 C5 122.03(13) no
O2 C7 O3 107.01(11) no
O1 C8 C1 123.98(14) no
C1 C2 H2 120.7(13) no
C3 C2 H2 119.8(13) no
C3 C4 H4 119.7(13) no
C5 C4 H4 125.1(13) no
O2 C7 H7A 110.3(12) no
O2 C7 H7B 109.0(13) no
O3 C7 H7A 107.8(11) no
O3 C7 H7B 107.7(12) no
H7A C7 H7B 114.7(17) no
O1 C8 H8 116.7(13) no
C1 C8 H8 119.1(13) no

loop_
_geom_bond_atom_site_label_1
_geom_bond_atom_site_label_2
_geom_bond_distance
_geom_bond_publ_flag
O1 C8 1.2060(18) no
O2 C5 1.3660(17) no
O2 C7 1.4353(18) no
O3 C6 1.3485(17) no
O3 C7 1.4426(17) no
O4 N1 1.2244(18) no
O5 N1 1.2244(18) no
N1 C3 1.457(2) no
C1 C2 1.404(2) no
C1 C6 1.3825(18) no
C1 C8 1.468(2) no
C2 C3 1.3742(19) no
C3 C4 1.4022(18) no
C4 C5 1.355(2) no
C5 C6 1.3935(19) no
C2 H2 0.99(2) no
C4 H4 0.95(2) no
C7 H7A 1.01(2) no
C7 H7B 1.00(2) no
C8 H8 0.97(2) no

loop_
_geom_contact_atom_site_label_1
_geom_contact_atom_site_label_2
_geom_contact_distance
_geom_contact_site_symmetry_2
_geom_contact_publ_flag
O1 C4 3.2531(18) 2_655 no
O1 C7 3.334(2) 2_755 no
O1 C2 3.271(2) 3_675 no
O2 O4 3.1841(17) 2_645 no
O2 C1 3.3277(17) 4_565 no
O2 C6 3.3066(17) 4_565 no
O2 O3 2.3136(15) . no
O2 O3 3.1561(15) 4_565 no
O2 C8 3.1666(18) 4_565 no
O3 O5 3.0344(17) 1_655 no
O3 C5 3.0829(17) 4_564 no
O3 O5 2.9668(17) 4_664 no
O3 O2 2.3136(15) . no
O3 C6 3.4172(17) 4_564 no
O3 O2 3.1561(15) 4_564 no
O3 C7 3.3981(18) 4_564 no
O4 O2 3.1841(17) 2_655 no
O4 C8 3.224(2) 1_455 no
O4 C7 3.146(2) 2_655 no
O5 C7 3.395(2) 1_455 no
O5 O3 3.0344(17) 1_455 no
O5 C4 3.3150(19) 4_565 no
O5 C7 2.991(2) 4_465 no
O5 O3 2.9668(17) 4_465 no
O1 H2 2.66(2) . no
O1 H7A 2.55(2) 2_755 no
O1 H4 2.401(19) 2_655 no
O2 H2 2.63(2) 2_645 no
O2 H8 2.91(2) 4_565 no
O3 H7A 2.92(2) 4_564 no
O3 H8 2.69(2) . no
O4 H8 2.80(2) 1_455 no
O4 H7B 2.55(2) 2_655 no
O4 H2 2.41(2) . no
O5 H4 2.36(2) . no
O5 H7A 2.77(2) 1_455 no
O5 H7B 2.55(2) 4_465 no
C1 O2 3.3277(17) 4_564 no
C2 O1 3.271(2) 3_675 no
C4 O5 3.3150(19) 4_564 no
C4 O1 3.2531(18) 2_645 no
C4 C5 3.2504(19) 4_565 no
C4 C6 3.2271(19) 4_565 no
C5 C4 3.2504(19) 4_564 no
C5 O3 3.0829(17) 4_565 no
C5 C6 3.2081(18) 4_565 no
C6 O3 3.4172(17) 4_565 no
C6 O2 3.3066(17) 4_564 no
C6 C4 3.2271(19) 4_564 no
C6 C5 3.2081(18) 4_564 no
C7 O1 3.334(2) 2_745 no
C7 O4 3.146(2) 2_645 no
C7 O5 3.395(2) 1_655 no
C7 O5 2.991(2) 4_664 no
C7 O3 3.3981(18) 4_565 no
C8 O2 3.1666(18) 4_564 no
C8 O4 3.224(2) 1_655 no
C1 H7B 3.06(2) 4_565 no
C6 H7B 2.99(2) 4_565 no
H2 O1 2.66(2) . no
H2 O4 2.41(2) . no
H2 O2 2.63(2) 2_655 no
H4 O5 2.36(2) . no
H4 O1 2.401(19) 2_645 no
H7A O5 2.77(2) 1_655 no
H7A O1 2.55(2) 2_745 no
H7A O3 2.92(2) 4_565 no
H7B O4 2.55(2) 2_645 no
H7B O5 2.55(2) 4_664 no
H7B C1 3.06(2) 4_564 no
H7B C6 2.99(2) 4_564 no
H8 O3 2.69(2) . no
H8 O4 2.80(2) 1_655 no
H8 O2 2.91(2) 4_564 no

loop_
_geom_hbond_atom_site_label_D
_geom_hbond_atom_site_label_H
_geom_hbond_atom_site_label_A
_geom_hbond_site_symmetry_A
_geom_hbond_distance_DH
_geom_hbond_distance_HA
_geom_hbond_distance_DA
_geom_hbond_angle_DHA
_geom_hbond_publ_flag
C4 H4 O1 2_645 0.95(2) 2.401(19) 3.2531(18) 148.8(17) yes
C7 H7A O1 2_745 1.01(2) 2.55(2) 3.334(2) 133.9(15) yes
C7 H7B O4 2_645 1.00(2) 2.55(2) 3.146(2) 118.1(15) yes
C7 H7B O5 4_664 1.00(2) 2.55(2) 2.991(2) 106.4(14) yes

loop_
_geom_torsion_atom_site_label_1
_geom_torsion_atom_site_label_2
_geom_torsion_atom_site_label_3
_geom_torsion_atom_site_label_4
_geom_torsion
_geom_torsion_publ_flag
C7 O2 C5 C4 -175.63(14) no
C7 O2 C5 C6 6.14(14) no
C5 O2 C7 O3 -10.25(14) no
C7 O3 C6 C1 175.65(13) no
C7 O3 C6 C5 -7.00(14) no
C6 O3 C7 O2 10.61(14) no
O4 N1 C3 C2 8.8(2) no
O4 N1 C3 C4 -171.40(14) no
O5 N1 C3 C2 -170.89(13) no
O5 N1 C3 C4 8.95(19) no
C6 C1 C2 C3 0.1(2) no
C8 C1 C2 C3 179.02(13) no
C2 C1 C6 O3 177.32(13) no
C2 C1 C6 C5 0.25(19) no
C8 C1 C6 O3 -1.6(2) no
C8 C1 C6 C5 -178.66(13) no
C2 C1 C8 O1 -1.3(2) no
C6 C1 C8 O1 177.54(14) no
C1 C2 C3 N1 179.31(12) no
C1 C2 C3 C4 -0.5(2) no
N1 C3 C4 C5 -179.31(12) no
C2 C3 C4 C5 0.5(2) no
C3 C4 C5 O2 -178.15(13) no
C3 C4 C5 C6 -0.13(19) no
O2 C5 C6 O3 0.58(15) no
O2 C5 C6 C1 178.10(12) no
C4 C5 C6 O3 -177.77(12) no
C4 C5 C6 C1 -0.3(2) no

loop_
_cod_related_entry_id
_cod_related_entry_database
_cod_related_entry_code
1 ChemSpider 21126102
